data_7034737
loop_
_publ_author_name
'Evans, Lloyd T. J.'
'Farnaby, Joy H.'
'Coles, Martyn P.'
'Cloke, F Geoffrey N'
'Hitchcock, Peter B.'

_publ_section_title
;
 Group 4 metal compounds incorporating the amide ligand,
 [N(SiMe2{C6H4-2-OMe})2](.).
;
_journal_issue 19
_journal_name_full 'Dalton transactions (Cambridge, England : 2003)'
_journal_page_first 8950
_journal_page_last 8958
_journal_paper_doi 10.1039/c5dt00684h
_journal_volume 44
_journal_year 2015
_chemical_compound_source 'synthesis as described'
_chemical_formula_moiety 'C20 H32 Cl2 N2 O2 Si2 Zr'
_chemical_formula_sum 'C20 H32 Cl2 N2 O2 Si2 Zr'
_chemical_formula_weight 550.78
_chemical_name_systematic
;
 ?
;
_space_group_IT_number 2
_symmetry_cell_setting triclinic
_symmetry_Int_Tables_number 2
_symmetry_space_group_name_Hall '-P 1'
_symmetry_space_group_name_H-M 'P -1'
_atom_sites_solution_hydrogens geom
_atom_sites_solution_primary direct
_atom_sites_solution_secondary difmap
_audit_conform_dict_location ftp://ftp.iucr.org/pub/cif_core.dic
_audit_conform_dict_name cif_core.dic
_audit_conform_dict_version 2.2
_audit_creation_date 2007-03-14T09:18:40-00:00
_audit_creation_method 'WinGX routine CIF_UPDATE'
_audit_update_record
;
2015-01-19 deposited with the CCDC.
2015-04-07 downloaded from the CCDC.
;
_cell_angle_alpha 97.298(2)
_cell_angle_beta 93.494(3)
_cell_angle_gamma 113.499(2)
_cell_formula_units_Z 2
_cell_length_a 9.1335(3)
_cell_length_b 9.1970(4)
_cell_length_c 16.6399(8)
_cell_measurement_reflns_used 24807
_cell_measurement_temperature 173(2)
_cell_measurement_theta_max 26.022
_cell_measurement_theta_min 3.395
_cell_measurement_wavelength 0.71073
_cell_volume 1261.86(9)
_computing_cell_refinement 'HKL Scalepack (Otwinowski & Minor 1997)'
_computing_data_collection 'Collect (Nonius BV, 1997-2000)'
_computing_data_reduction 'HKL Denzo and Scalepack (Otwinowski & Minor 1997)'
_computing_molecular_graphics 'Ortep-3 for Windows (Farrugia, 1997)'
_computing_publication_material 'WinGX publication routines (Farrugia, 1999)'
_computing_structure_refinement 'SHELXL-97 (Sheldrick, 1997)'
_computing_structure_solution 'SHELXS-97 (Sheldrick, 1997)'
_diffrn_ambient_temperature 173(2)
_diffrn_detector 'CCD plate'
_diffrn_measured_fraction_theta_full 0.96
_diffrn_measured_fraction_theta_max 0.96
_diffrn_measurement_device '95mm CCD camera on \k-goniostat'
_diffrn_measurement_device_type KappaCCD
_diffrn_measurement_method 'CCD rotation images, thick slices'
_diffrn_orient_matrix_type 'by Nonius Collect from scalepack cell'
_diffrn_orient_matrix_UB_11 -0.30454E-2
_diffrn_orient_matrix_UB_12 -0.992441E-1
_diffrn_orient_matrix_UB_13 0.198199E-1
_diffrn_orient_matrix_UB_21 -0.119001
_diffrn_orient_matrix_UB_22 -0.534473E-1
_diffrn_orient_matrix_UB_23 -0.161597E-1
_diffrn_orient_matrix_UB_31 0.173474E-1
_diffrn_orient_matrix_UB_32 -0.417909E-1
_diffrn_orient_matrix_UB_33 -0.554343E-1
_diffrn_radiation_monochromator graphite
_diffrn_radiation_probe x-ray
_diffrn_radiation_type MoK\a
_diffrn_radiation_wavelength 0.71073
_diffrn_reflns_av_R_equivalents 0.0355
_diffrn_reflns_av_unetI/netI 0.0307
_diffrn_reflns_limit_h_max 11
_diffrn_reflns_limit_h_min -11
_diffrn_reflns_limit_k_max 11
_diffrn_reflns_limit_k_min -11
_diffrn_reflns_limit_l_max 20
_diffrn_reflns_limit_l_min -20
_diffrn_reflns_number 16581
_diffrn_reflns_theta_full 26.07
_diffrn_reflns_theta_max 26.07
_diffrn_reflns_theta_min 3.57
_diffrn_source 'Enraf Nonius FR590'
_exptl_absorpt_coefficient_mu 0.761
_exptl_absorpt_correction_T_max 0.9109
_exptl_absorpt_correction_T_min 0.8417
_exptl_absorpt_correction_type multi-scan
_exptl_absorpt_process_details
;
        [c.f. r.h. blessing, acta cryst. (1995), a51, 33-38]
;
_exptl_crystal_colour colourless
_exptl_crystal_density_diffrn 1.45
_exptl_crystal_density_method 'not measured'
_exptl_crystal_description plate
_exptl_crystal_F_000 568
_exptl_crystal_size_max 0.2
_exptl_crystal_size_mid 0.2
_exptl_crystal_size_min 0.1
_refine_diff_density_max 0.323
_refine_diff_density_min -0.515
_refine_diff_density_rms 0.059
_refine_ls_extinction_method none
_refine_ls_goodness_of_fit_ref 1.132
_refine_ls_hydrogen_treatment constr
_refine_ls_matrix_type full
_refine_ls_number_parameters 270
_refine_ls_number_reflns 4805
_refine_ls_number_restraints 0
_refine_ls_restrained_S_all 1.132
_refine_ls_R_factor_all 0.0326
_refine_ls_R_factor_gt 0.0268
_refine_ls_shift/su_max 0.001
_refine_ls_shift/su_mean 0
_refine_ls_structure_factor_coef Fsqd
_refine_ls_weighting_details 'calc w=1/[\s^2^(Fo^2^)+(0.0185P)^2^+0.9849P] where P=(Fo^2^+2Fc^2^)/3'
_refine_ls_weighting_scheme calc
_refine_ls_wR_factor_gt 0.0633
_refine_ls_wR_factor_ref 0.066
_reflns_number_gt 4301
_reflns_number_total 4805
_reflns_threshold_expression >2sigma(I)
_cod_data_source_file c5dt00684h2.cif
_cod_data_source_block (4)-mar1107
_cod_depositor_comments 'Adding full bibliography for 7034734--7034738.cif.'
_cod_original_cell_volume 1261.85(9)
_cod_database_code 7034737

loop_
_symmetry_equiv_pos_as_xyz
'x, y, z'
'-x, -y, -z'

loop_
_atom_site_label
_atom_site_type_symbol
_atom_site_fract_x
_atom_site_fract_y
_atom_site_fract_z
_atom_site_U_iso_or_equiv
_atom_site_adp_type
_atom_site_occupancy
_atom_site_symmetry_multiplicity
_atom_site_calc_flag
_atom_site_refinement_flags
Zr Zr 0.12316(2) 0.78472(2) 0.725384(12) 0.01840(7) Uani 1 1 d .
Cl1 Cl -0.11466(6) 0.57736(6) 0.63648(4) 0.02782(13) Uani 1 1 d .
Cl2 Cl 0.04717(7) 1.00793(7) 0.71812(4) 0.02895(14) Uani 1 1 d .
Si1 Si 0.47564(7) 1.09621(7) 0.72396(4) 0.02251(14) Uani 1 1 d .
Si2 Si 0.48750(7) 0.82750(8) 0.80368(4) 0.02428(14) Uani 1 1 d .
O1 O 0.20488(19) 0.83360(18) 0.59016(9) 0.0273(4) Uani 1 1 d .
O2 O 0.17693(18) 0.55118(17) 0.73079(9) 0.0239(3) Uani 1 1 d .
N1 N 0.3741(2) 0.9105(2) 0.75413(11) 0.0211(4) Uani 1 1 d .
N2 N 0.0502(2) 0.7568(2) 0.83593(12) 0.0266(4) Uani 1 1 d .
C1 C 0.2527(6) 0.7290(4) 0.5395(2) 0.0740(12) Uani 1 1 d .
H1A H 0.2433 0.7466 0.4829 0.111 Uiso 1 1 calc R
H1B H 0.1833 0.6173 0.5429 0.111 Uiso 1 1 calc R
H1C H 0.3646 0.7505 0.5575 0.111 Uiso 1 1 calc R
C2 C 0.2603(3) 0.9904(3) 0.57030(14) 0.0247(5) Uani 1 1 d .
C3 C 0.1917(3) 1.0108(3) 0.49855(15) 0.0322(6) Uani 1 1 d .
H3 H 0.1115 0.9212 0.4633 0.039 Uiso 1 1 calc R
C4 C 0.2411(3) 1.1627(3) 0.47885(16) 0.0377(6) Uani 1 1 d .
H4 H 0.1943 1.179 0.4301 0.045 Uiso 1 1 calc R
C5 C 0.3584(3) 1.2905(3) 0.53007(18) 0.0390(7) Uani 1 1 d .
H5 H 0.3935 1.3952 0.5162 0.047 Uiso 1 1 calc R
C6 C 0.4263(3) 1.2682(3) 0.60202(17) 0.0327(6) Uani 1 1 d .
H6 H 0.5077 1.3582 0.6364 0.039 Uiso 1 1 calc R
C7 C 0.3770(3) 1.1151(3) 0.62497(14) 0.0241(5) Uani 1 1 d .
C8 C 0.4846(3) 1.2614(3) 0.80441(17) 0.0362(6) Uani 1 1 d .
H8A H 0.3753 1.2447 0.8153 0.054 Uiso 1 1 calc R
H8B H 0.5365 1.3648 0.7857 0.054 Uiso 1 1 calc R
H8C H 0.5467 1.2615 0.8546 0.054 Uiso 1 1 calc R
C9 C 0.6850(3) 1.1361(3) 0.70067(17) 0.0337(6) Uani 1 1 d .
H9A H 0.7488 1.1319 0.7491 0.05 Uiso 1 1 calc R
H9B H 0.7344 1.2428 0.6851 0.05 Uiso 1 1 calc R
H9C H 0.6812 1.0544 0.6556 0.05 Uiso 1 1 calc R
C10 C 0.6400(3) 0.9756(3) 0.88762(17) 0.0440(7) Uani 1 1 d .
H10A H 0.7131 1.0673 0.865 0.066 Uiso 1 1 calc R
H10B H 0.7016 0.9238 0.9131 0.066 Uiso 1 1 calc R
H10C H 0.5849 1.0133 0.9287 0.066 Uiso 1 1 calc R
C11 C 0.5873(3) 0.7362(3) 0.73092(17) 0.0365(6) Uani 1 1 d .
H11A H 0.5071 0.6621 0.6863 0.055 Uiso 1 1 calc R
H11B H 0.6367 0.6773 0.7596 0.055 Uiso 1 1 calc R
H11C H 0.6704 0.8214 0.7087 0.055 Uiso 1 1 calc R
C12 C 0.3556(3) 0.6575(3) 0.85432(14) 0.0258(5) Uani 1 1 d .
C13 C 0.3949(3) 0.6402(3) 0.93422(16) 0.0351(6) Uani 1 1 d .
H13 H 0.4859 0.7232 0.9669 0.042 Uiso 1 1 calc R
C14 C 0.3049(3) 0.5053(3) 0.96714(16) 0.0384(6) Uani 1 1 d .
H14 H 0.3345 0.497 1.0215 0.046 Uiso 1 1 calc R
C15 C 0.1723(3) 0.3834(3) 0.92065(17) 0.0376(6) Uani 1 1 d .
H15 H 0.1113 0.2908 0.943 0.045 Uiso 1 1 calc R
C16 C 0.1278(3) 0.3954(3) 0.84159(16) 0.0307(5) Uani 1 1 d .
H16 H 0.0362 0.3124 0.8094 0.037 Uiso 1 1 calc R
C17 C 0.2204(3) 0.5317(3) 0.81055(14) 0.0235(5) Uani 1 1 d .
C18 C 0.1306(3) 0.4075(3) 0.66987(15) 0.0324(6) Uani 1 1 d .
H18A H 0.2042 0.3558 0.6789 0.049 Uiso 1 1 calc R
H18B H 0.1358 0.437 0.6152 0.049 Uiso 1 1 calc R
H18C H 0.0206 0.3327 0.6745 0.049 Uiso 1 1 calc R
C19 C -0.0915(3) 0.6268(3) 0.85535(17) 0.0386(6) Uani 1 1 d .
H19A H -0.0593 0.5767 0.8977 0.058 Uiso 1 1 calc R
H19B H -0.1432 0.5462 0.8062 0.058 Uiso 1 1 calc R
H19C H -0.1674 0.67 0.8752 0.058 Uiso 1 1 calc R
C20 C 0.1289(4) 0.8775(4) 0.90794(18) 0.0515(8) Uani 1 1 d .
H20A H 0.0542 0.9222 0.9279 0.077 Uiso 1 1 calc R
H20B H 0.2241 0.9637 0.894 0.077 Uiso 1 1 calc R
H20C H 0.1614 0.8281 0.9505 0.077 Uiso 1 1 calc R

loop_
_atom_site_aniso_label
_atom_site_aniso_U_11
_atom_site_aniso_U_22
_atom_site_aniso_U_33
_atom_site_aniso_U_23
_atom_site_aniso_U_13
_atom_site_aniso_U_12
Zr 0.01614(11) 0.01647(12) 0.02180(12) 0.00321(8) 0.00220(8) 0.00589(8)
Cl1 0.0233(3) 0.0219(3) 0.0327(3) 0.0021(2) -0.0043(2) 0.0053(2)
Cl2 0.0267(3) 0.0218(3) 0.0427(4) 0.0077(2) 0.0082(2) 0.0132(2)
Si1 0.0172(3) 0.0178(3) 0.0301(4) 0.0036(3) 0.0026(2) 0.0048(2)
Si2 0.0186(3) 0.0249(3) 0.0276(3) 0.0066(3) -0.0008(2) 0.0071(3)
O1 0.0324(9) 0.0218(8) 0.0236(9) 0.0047(7) 0.0051(7) 0.0064(7)
O2 0.0280(8) 0.0174(8) 0.0254(9) 0.0033(6) -0.0010(6) 0.0090(7)
N1 0.0179(9) 0.0204(9) 0.0251(10) 0.0054(8) 0.0030(7) 0.0075(8)
N2 0.0263(10) 0.0300(11) 0.0252(11) 0.0055(8) 0.0051(8) 0.0127(9)
C1 0.149(4) 0.0449(19) 0.052(2) 0.0198(16) 0.058(2) 0.055(2)
C2 0.0238(11) 0.0258(12) 0.0271(12) 0.0111(10) 0.0101(9) 0.0098(10)
C3 0.0296(13) 0.0434(15) 0.0267(13) 0.0119(11) 0.0067(10) 0.0159(12)
C4 0.0411(15) 0.0516(17) 0.0341(15) 0.0226(13) 0.0137(12) 0.0273(14)
C5 0.0441(15) 0.0374(15) 0.0510(17) 0.0287(13) 0.0238(13) 0.0240(13)
C6 0.0269(12) 0.0237(13) 0.0491(16) 0.0127(11) 0.0113(11) 0.0093(11)
C7 0.0218(11) 0.0216(12) 0.0318(13) 0.0094(10) 0.0085(9) 0.0097(10)
C8 0.0353(14) 0.0228(13) 0.0428(16) -0.0037(11) 0.0003(11) 0.0075(11)
C9 0.0212(11) 0.0327(14) 0.0466(16) 0.0150(12) 0.0070(11) 0.0077(11)
C10 0.0377(15) 0.0417(16) 0.0390(16) 0.0080(13) -0.0118(12) 0.0041(13)
C11 0.0295(13) 0.0371(15) 0.0517(17) 0.0165(13) 0.0125(12) 0.0190(12)
C12 0.0236(11) 0.0290(13) 0.0278(13) 0.0080(10) 0.0017(9) 0.0130(10)
C13 0.0346(13) 0.0414(15) 0.0297(14) 0.0100(11) -0.0002(11) 0.0153(12)
C14 0.0435(15) 0.0470(17) 0.0315(14) 0.0184(12) 0.0071(12) 0.0217(14)
C15 0.0414(15) 0.0357(15) 0.0409(16) 0.0200(12) 0.0135(12) 0.0161(13)
C16 0.0302(13) 0.0271(13) 0.0371(15) 0.0100(11) 0.0054(10) 0.0124(11)
C17 0.0244(11) 0.0250(12) 0.0277(12) 0.0082(9) 0.0052(9) 0.0157(10)
C18 0.0422(14) 0.0260(13) 0.0316(14) 0.0007(10) 0.0029(11) 0.0182(12)
C19 0.0344(14) 0.0480(17) 0.0356(15) 0.0171(13) 0.0134(11) 0.0150(13)
C20 0.0513(18) 0.0548(19) 0.0349(17) -0.0058(14) 0.0093(13) 0.0113(15)

loop_
_atom_type_symbol
_atom_type_description
_atom_type_scat_dispersion_real
_atom_type_scat_dispersion_imag
_atom_type_scat_source
C C 0.0033 0.0016 'International Tables Vol C Tables 4.2.6.8 and 6.1.1.4'
H H 0 0 'International Tables Vol C Tables 4.2.6.8 and 6.1.1.4'
Cl Cl 0.1484 0.1585 'International Tables Vol C Tables 4.2.6.8 and 6.1.1.4'
N N 0.0061 0.0033 'International Tables Vol C Tables 4.2.6.8 and 6.1.1.4'
O O 0.0106 0.006 'International Tables Vol C Tables 4.2.6.8 and 6.1.1.4'
Si Si 0.0817 0.0704 'International Tables Vol C Tables 4.2.6.8 and 6.1.1.4'
Zr Zr -2.9673 0.5597 'International Tables Vol C Tables 4.2.6.8 and 6.1.1.4'

loop_
_geom_angle_atom_site_label_1
_geom_angle_atom_site_label_2
_geom_angle_atom_site_label_3
_geom_angle
N2 Zr N1 102.22(8)
N2 Zr O2 86.16(7)
N1 Zr O2 84.17(6)
N2 Zr Cl2 92.62(6)
N1 Zr Cl2 100.15(5)
O2 Zr Cl2 175.67(4)
N2 Zr O1 175.92(6)
N1 Zr O1 78.89(6)
O2 Zr O1 97.88(5)
Cl2 Zr O1 83.31(4)
N2 Zr Cl1 100.82(6)
N1 Zr Cl1 150.65(5)
O2 Zr Cl1 79.48(4)
Cl2 Zr Cl1 96.69(2)
O1 Zr Cl1 79.41(4)
N1 Si1 C8 110.05(11)
N1 Si1 C9 114.29(10)
C8 Si1 C9 108.66(12)
N1 Si1 C7 112.69(10)
C8 Si1 C7 108.27(11)
C9 Si1 C7 102.49(11)
N1 Si2 C11 111.91(11)
N1 Si2 C10 112.57(11)
C11 Si2 C10 110.24(13)
N1 Si2 C12 110.93(9)
C11 Si2 C12 105.26(11)
C10 Si2 C12 105.51(12)
C1 O1 C2 113.40(19)
C1 O1 Zr 122.63(16)
C2 O1 Zr 120.56(13)
C17 O2 C18 114.04(16)
C17 O2 Zr 114.31(12)
C18 O2 Zr 129.28(13)
Si2 N1 Si1 118.01(10)
Si2 N1 Zr 121.02(9)
Si1 N1 Zr 120.88(9)
C20 N2 C19 110.4(2)
C20 N2 Zr 122.33(17)
C19 N2 Zr 127.03(16)
O1 C1 H1A 109.5
O1 C1 H1B 109.5
H1A C1 H1B 109.5
O1 C1 H1C 109.5
H1A C1 H1C 109.5
H1B C1 H1C 109.5
C3 C2 C7 123.8(2)
C3 C2 O1 118.1(2)
C7 C2 O1 118.08(19)
C4 C3 C2 119.1(2)
C4 C3 H3 120.4
C2 C3 H3 120.4
C5 C4 C3 119.6(2)
C5 C4 H4 120.2
C3 C4 H4 120.2
C4 C5 C6 120.6(2)
C4 C5 H5 119.7
C6 C5 H5 119.7
C5 C6 C7 121.4(2)
C5 C6 H6 119.3
C7 C6 H6 119.3
C2 C7 C6 115.4(2)
C2 C7 Si1 126.13(16)
C6 C7 Si1 118.48(18)
Si1 C8 H8A 109.5
Si1 C8 H8B 109.5
H8A C8 H8B 109.5
Si1 C8 H8C 109.5
H8A C8 H8C 109.5
H8B C8 H8C 109.5
Si1 C9 H9A 109.5
Si1 C9 H9B 109.5
H9A C9 H9B 109.5
Si1 C9 H9C 109.5
H9A C9 H9C 109.5
H9B C9 H9C 109.5
Si2 C10 H10A 109.5
Si2 C10 H10B 109.5
H10A C10 H10B 109.5
Si2 C10 H10C 109.5
H10A C10 H10C 109.5
H10B C10 H10C 109.5
Si2 C11 H11A 109.5
Si2 C11 H11B 109.5
H11A C11 H11B 109.5
Si2 C11 H11C 109.5
H11A C11 H11C 109.5
H11B C11 H11C 109.5
C17 C12 C13 115.7(2)
C17 C12 Si2 120.90(17)
C13 C12 Si2 123.10(18)
C14 C13 C12 122.0(2)
C14 C13 H13 119
C12 C13 H13 119
C15 C14 C13 119.8(2)
C15 C14 H14 120.1
C13 C14 H14 120.1
C14 C15 C16 120.4(2)
C14 C15 H15 119.8
C16 C15 H15 119.8
C15 C16 C17 118.4(2)
C15 C16 H16 120.8
C17 C16 H16 120.8
C16 C17 C12 123.8(2)
C16 C17 O2 120.3(2)
C12 C17 O2 115.87(19)
O2 C18 H18A 109.5
O2 C18 H18B 109.5
H18A C18 H18B 109.5
O2 C18 H18C 109.5
H18A C18 H18C 109.5
H18B C18 H18C 109.5
N2 C19 H19A 109.5
N2 C19 H19B 109.5
H19A C19 H19B 109.5
N2 C19 H19C 109.5
H19A C19 H19C 109.5
H19B C19 H19C 109.5
N2 C20 H20A 109.5
N2 C20 H20B 109.5
H20A C20 H20B 109.5
N2 C20 H20C 109.5
H20A C20 H20C 109.5
H20B C20 H20C 109.5

loop_
_geom_bond_atom_site_label_1
_geom_bond_atom_site_label_2
_geom_bond_distance
Zr N2 2.0066(19)
Zr N1 2.1054(18)
Zr O2 2.3974(14)
Zr Cl2 2.4289(6)
Zr O1 2.4527(15)
Zr Cl1 2.4763(6)
Si1 N1 1.7440(18)
Si1 C8 1.865(3)
Si1 C9 1.873(2)
Si1 C7 1.890(2)
Si2 N1 1.7377(18)
Si2 C11 1.867(3)
Si2 C10 1.874(3)
Si2 C12 1.888(2)
O1 C1 1.415(3)
O1 C2 1.415(3)
O2 C17 1.416(3)
O2 C18 1.454(3)
N2 C20 1.451(3)
N2 C19 1.458(3)
C1 H1A 0.98
C1 H1B 0.98
C1 H1C 0.98
C2 C3 1.383(3)
C2 C7 1.386(3)
C3 C4 1.376(4)
C3 H3 0.95
C4 C5 1.374(4)
C4 H4 0.95
C5 C6 1.391(4)
C5 H5 0.95
C6 C7 1.408(3)
C6 H6 0.95
C8 H8A 0.98
C8 H8B 0.98
C8 H8C 0.98
C9 H9A 0.98
C9 H9B 0.98
C9 H9C 0.98
C10 H10A 0.98
C10 H10B 0.98
C10 H10C 0.98
C11 H11A 0.98
C11 H11B 0.98
C11 H11C 0.98
C12 C17 1.389(3)
C12 C13 1.401(3)
C13 C14 1.389(4)
C13 H13 0.95
C14 C15 1.380(4)
C14 H14 0.95
C15 C16 1.384(4)
C15 H15 0.95
C16 C17 1.387(3)
C16 H16 0.95
C18 H18A 0.98
C18 H18B 0.98
C18 H18C 0.98
C19 H19A 0.98
C19 H19B 0.98
C19 H19C 0.98
C20 H20A 0.98
C20 H20B 0.98
C20 H20C 0.98
